data_2022353
loop_
_publ_author_name
'Linden, Anthony'
'Basu Baul, Tushar S.'

_publ_section_title
;
 Structural diversity among some dialkyltin(IV) benzoate and related
 derivatives
;
_journal_coeditor_code OV3150
_journal_issue 5
_journal_name_full 'Acta Crystallographica Section C'
_journal_page_first 209
_journal_page_last 220
_journal_paper_doi 10.1107/S2053229621003545
_journal_volume 77
_journal_year 2021
_chemical_formula_iupac '[Sn4 (C4 H9)8 (C15 H13 N2 O3)4 O2], 2C2 H6 O'
_chemical_formula_moiety 'C92 H124 N8 O14 Sn4, 2(C2 H6 O)'
_chemical_formula_sum 'C96 H136 N8 O16 Sn4'
_chemical_formula_weight 2132.88
_chemical_name_systematic
'Octabutyltetrakis{\m-(<i>E</i>)-4-[(4-hydroxy-3,5-dimethylphenyl)diazenyl]benzoato}di-\m~3~-oxido-tetratin(IV) ethanol disolvate'
_space_group_crystal_system monoclinic
_space_group_IT_number 14
_space_group_name_Hall '-P 2ybc'
_space_group_name_H-M_alt 'P 1 21/c 1'
_atom_sites_solution_hydrogens mixed
_atom_sites_solution_primary direct
_atom_sites_solution_secondary difmap
_audit_creation_method SHELXL-2018/3
_cell_angle_alpha 90
_cell_angle_beta 93.2962(7)
_cell_angle_gamma 90
_cell_formula_units_Z 2
_cell_length_a 11.83950(10)
_cell_length_b 24.2855(3)
_cell_length_c 17.3557(2)
_cell_measurement_reflns_used 171311
_cell_measurement_temperature 160(2)
_cell_measurement_theta_max 27.5
_cell_measurement_theta_min 2.0
_cell_volume 4982.00(9)
_computing_cell_refinement
;
DENZO-SMN (Otwinowski & Minor, 1997)
;
_computing_data_collection
;
COLLECT (Nonius, 2000)
;
_computing_data_reduction
;
DENZO-SMN and SCALEPACK (Otwinowski & Minor, 1997)
;
_computing_molecular_graphics
;
ORTEPII (Johnson, 1976)
;
_computing_publication_material
;
SHELXL2018 (Sheldrick, 2015), Mercury (Macrae <i>et al.</i>,
2020) and PLATON
(Spek, 2020)
;
_computing_structure_refinement
;
SHELXL2018 (Sheldrick, 2015)
;
_computing_structure_solution
;
SHELXS97 (Sheldrick, 2008)
;
_diffrn_ambient_temperature 160(2)
_diffrn_detector '65 mm CCD camera on \k goniostat'
_diffrn_detector_area_resol_mean 9
_diffrn_measured_fraction_theta_full 0.999
_diffrn_measured_fraction_theta_max 0.996
_diffrn_measurement_device_type 'Nonius KappaCCD area detector'
_diffrn_measurement_method '\f and \w scans with \k offsets'
_diffrn_radiation_monochromator 'horizontally mounted graphite crystal'
_diffrn_radiation_source 'Nonius FR590 sealed tube generator'
_diffrn_radiation_type 'Mo K\a'
_diffrn_radiation_wavelength 0.71073
_diffrn_reflns_av_R_equivalents 0.0492
_diffrn_reflns_av_unetI/netI 0.0269
_diffrn_reflns_limit_h_max 15
_diffrn_reflns_limit_h_min -15
_diffrn_reflns_limit_k_max 31
_diffrn_reflns_limit_k_min -31
_diffrn_reflns_limit_l_max 22
_diffrn_reflns_limit_l_min -22
_diffrn_reflns_number 94026
_diffrn_reflns_theta_full 25.242
_diffrn_reflns_theta_max 27.474
_diffrn_reflns_theta_min 2.048
_diffrn_standards_decay_% 0
_diffrn_standards_number 0
_exptl_absorpt_coefficient_mu 1.056
_exptl_absorpt_correction_T_max 0.922
_exptl_absorpt_correction_T_min 0.829
_exptl_absorpt_correction_type multi-scan
_exptl_absorpt_process_details
;
(SORTAV; Blessing, 1995)
;
_exptl_crystal_colour orange
_exptl_crystal_density_diffrn 1.422
_exptl_crystal_description tablet
_exptl_crystal_F_000 2192
_exptl_crystal_size_max 0.35
_exptl_crystal_size_mid 0.20
_exptl_crystal_size_min 0.15
_refine_diff_density_max 0.911
_refine_diff_density_min -0.932
_refine_ls_extinction_method none
_refine_ls_goodness_of_fit_ref 1.040
_refine_ls_hydrogen_treatment mixed
_refine_ls_matrix_type full
_refine_ls_number_parameters 628
_refine_ls_number_reflns 11371
_refine_ls_number_restraints 144
_refine_ls_restrained_S_all 1.070
_refine_ls_R_factor_all 0.0449
_refine_ls_R_factor_gt 0.0331
_refine_ls_shift/su_max 0.001
_refine_ls_shift/su_mean 0.000
_refine_ls_structure_factor_coef Fsqd
_refine_ls_weighting_details 'w=1/[\s^2^(Fo^2^)+(0.0278P)^2^+6.8029P] where P=(Fo^2^+2Fc^2^)/3'
_refine_ls_weighting_scheme calc
_refine_ls_wR_factor_gt 0.0711
_refine_ls_wR_factor_ref 0.0765
_reflns_number_gt 9553
_reflns_number_total 11376
_reflns_threshold_expression 'I > 2\s(I)'
_cod_data_source_file ov3150sup1.cif
_cod_data_source_block IV
_cod_depositor_comments 'Adding full bibliography for 2022350--2022354.cif.'
_cod_original_sg_symbol_H-M 'P 21/c'
_cod_database_code 2022353
_cod_database_fobs_code 2022353
_shelx_space_group_comment
;
The symmetry employed for this shelxl refinement is uniquely defined
by the following loop, which should always be used as a source of
symmetry information in preference to the above space-group names.
They are only intended as comments.
;

loop_
_space_group_symop_operation_xyz
'x, y, z'
'-x, y+1/2, -z+1/2'
'-x, -y, -z'
'x, -y-1/2, z-1/2'

loop_
_atom_site_type_symbol
_atom_site_label
_atom_site_fract_x
_atom_site_fract_y
_atom_site_fract_z
_atom_site_U_iso_or_equiv
_atom_site_adp_type
_atom_site_calc_flag
_atom_site_occupancy
_atom_site_disorder_assembly
_atom_site_disorder_group
Sn Sn1 0.05001(2) 0.37049(2) 0.45148(2) 0.03285(6) Uani d 1 . .
Sn Sn2 0.08779(2) 0.52372(2) 0.43610(2) 0.02578(5) Uani d 1 . .
O O1 0.19192(17) 0.47981(8) 0.34877(12) 0.0416(5) Uani d 1 . .
O O2 0.1733(3) 0.39106(10) 0.36369(17) 0.0832(10) Uani d 1 . .
O O3 0.86222(19) 0.39724(10) -0.16369(12) 0.0469(5) Uani d 1 . .
H H3 0.893(3) 0.3655(15) -0.159(2) 0.055(11) Uiso d 1 . .
O O4 -0.07448(14) 0.36432(7) 0.53976(10) 0.0289(4) Uani d 1 . .
O O5 -0.06043(16) 0.27469(8) 0.51891(12) 0.0375(4) Uani d 1 . .
O O6 -0.96252(16) 0.32178(10) 0.86854(13) 0.0446(5) Uani d 1 . .
H H6 -0.966(3) 0.3262(17) 0.921(2) 0.076(13) Uiso d 1 . .
O O7 0.02343(14) 0.45122(7) 0.47392(10) 0.0263(4) Uani d 1 . .
N N1 0.49994(19) 0.38861(10) 0.08500(13) 0.0346(5) Uani d 1 . .
N N2 0.5496(2) 0.42950(10) 0.05843(13) 0.0366(5) Uani d 1 . .
N N3 -0.52091(18) 0.28868(10) 0.69716(13) 0.0356(5) Uani d 1 . .
N N4 -0.53547(19) 0.31997(11) 0.75336(13) 0.0377(5) Uani d 1 . .
C C1 0.2124(2) 0.43154(13) 0.33106(16) 0.0367(6) Uani d 1 . .
C C2 0.2894(2) 0.42124(12) 0.26719(15) 0.0342(6) Uani d 1 . .
C C3 0.3003(3) 0.36865(13) 0.23750(18) 0.0438(7) Uani d 1 . .
H H31 0.260555 0.338821 0.258794 0.053 Uiso calc 1 . .
C C4 0.3693(3) 0.35950(13) 0.17654(17) 0.0413(7) Uani d 1 . .
H H4 0.375730 0.323563 0.155619 0.050 Uiso calc 1 . .
C C5 0.4283(2) 0.40272(12) 0.14652(15) 0.0330(6) Uani d 1 . .
C C6 0.4202(2) 0.45534(13) 0.17723(16) 0.0384(6) Uani d 1 . .
H H61 0.462926 0.484808 0.157705 0.046 Uiso calc 1 . .
C C7 0.3490(2) 0.46434(12) 0.23667(16) 0.0375(6) Uani d 1 . .
H H7 0.341064 0.500458 0.256670 0.045 Uiso calc 1 . .
C C8 0.6245(2) 0.41710(12) -0.00080(15) 0.0335(6) Uani d 1 . .
C C9 0.6373(2) 0.36544(12) -0.03379(14) 0.0323(6) Uani d 1 . .
H H9 0.591369 0.335693 -0.018730 0.039 Uiso calc 1 . .
C C10 0.7166(2) 0.35691(12) -0.08854(15) 0.0338(6) Uani d 1 . .
C C11 0.7829(2) 0.40186(12) -0.10944(15) 0.0347(6) Uani d 1 . .
C C12 0.7715(2) 0.45410(12) -0.07742(16) 0.0372(6) Uani d 1 . .
C C13 0.6898(2) 0.46103(12) -0.02381(16) 0.0376(6) Uani d 1 . .
H H13 0.678300 0.496499 -0.002518 0.045 Uiso calc 1 . .
C C14 -0.1081(2) 0.31416(11) 0.54896(14) 0.0290(5) Uani d 1 . .
C C15 -0.2107(2) 0.30627(11) 0.59369(14) 0.0282(5) Uani d 1 . .
C C16 -0.2756(2) 0.25913(11) 0.58262(15) 0.0331(6) Uani d 1 . .
H H16 -0.250333 0.230332 0.550798 0.040 Uiso calc 1 . .
C C17 -0.3774(2) 0.25384(12) 0.61792(16) 0.0353(6) Uani d 1 . .
H H17 -0.423231 0.222120 0.608842 0.042 Uiso calc 1 . .
C C18 -0.4119(2) 0.29533(11) 0.66666(15) 0.0317(6) Uani d 1 . .
C C19 -0.3446(2) 0.34171(11) 0.68061(16) 0.0339(6) Uani d 1 . .
H H19 -0.366960 0.369375 0.715311 0.041 Uiso calc 1 . .
C C20 -0.2452(2) 0.34710(12) 0.64359(16) 0.0335(6) Uani d 1 . .
H H20 -0.199796 0.378994 0.652214 0.040 Uiso calc 1 . .
C C21 -0.6464(2) 0.31876(12) 0.78052(16) 0.0353(6) Uani d 1 . .
C C22 -0.7403(2) 0.29662(12) 0.73911(15) 0.0342(6) Uani d 1 . .
H H22 -0.731344 0.279902 0.690359 0.041 Uiso calc 1 . .
C C23 -0.8464(2) 0.29884(12) 0.76852(15) 0.0341(6) Uani d 1 . .
C C24 -0.8561(2) 0.32229(12) 0.84176(16) 0.0340(6) Uani d 1 . .
C C25 -0.7646(2) 0.34633(12) 0.88293(16) 0.0367(6) Uani d 1 . .
C C26 -0.6596(2) 0.34449(13) 0.85090(16) 0.0384(6) Uani d 1 . .
H H26 -0.595981 0.361054 0.877554 0.046 Uiso calc 1 . .
C C27 0.7332(3) 0.30115(12) -0.12382(17) 0.0417(7) Uani d 1 . .
H H271 0.805858 0.285805 -0.104178 0.063 Uiso calc 1 . .
H H272 0.732898 0.304692 -0.180080 0.063 Uiso calc 1 . .
H H273 0.671797 0.276597 -0.110190 0.063 Uiso calc 1 . .
C C28 0.8491(3) 0.50027(14) -0.0985(2) 0.0493(8) Uani d 1 . .
H H281 0.925568 0.493058 -0.076133 0.074 Uiso calc 1 . .
H H282 0.821345 0.535095 -0.078167 0.074 Uiso calc 1 . .
H H283 0.850778 0.502670 -0.154743 0.074 Uiso calc 1 . .
C C29 -0.9499(2) 0.27881(15) 0.72325(18) 0.0467(8) Uani d 1 . .
H H291 -1.002889 0.309436 0.714349 0.070 Uiso calc 1 . .
H H292 -0.986017 0.249706 0.752224 0.070 Uiso calc 1 . .
H H293 -0.928331 0.264165 0.673558 0.070 Uiso calc 1 . .
C C30 -0.7776(3) 0.37509(15) 0.95911(19) 0.0510(8) Uani d 1 . .
H H301 -0.837317 0.402949 0.952971 0.076 Uiso calc 1 . .
H H302 -0.706064 0.392894 0.975839 0.076 Uiso calc 1 . .
H H303 -0.797867 0.348070 0.997917 0.076 Uiso calc 1 . .
C C31 -0.0504(3) 0.33948(15) 0.35816(19) 0.0621(10) Uani d 1 . .
H H311 -0.019966 0.354021 0.310265 0.074 Uiso calc 0.846(6) A 1
H H312 -0.040346 0.299023 0.357445 0.074 Uiso calc 0.846(6) A 1
H H313 0.003673 0.319310 0.327125 0.074 Uiso calc 0.154(6) A 2
H H314 -0.097015 0.310760 0.381464 0.074 Uiso calc 0.154(6) A 2
C C32A -0.1746(3) 0.35092(16) 0.35450(19) 0.0482(10) Uani d 0.846(6) A 1
H H321 -0.186547 0.390964 0.360917 0.058 Uiso calc 0.846(6) A 1
H H322 -0.208716 0.331909 0.397941 0.058 Uiso calc 0.846(6) A 1
C C32B -0.1307(9) 0.3665(5) 0.2985(9) 0.048(3) Uani d 0.154(6) A 2
H H323 -0.154143 0.402744 0.318202 0.057 Uiso calc 0.154(6) A 2
H H324 -0.090353 0.372993 0.250881 0.057 Uiso calc 0.154(6) A 2
C C33 -0.2352(3) 0.33224(16) 0.2787(2) 0.0650(10) Uani d 1 . .
H H331 -0.207086 0.353506 0.235028 0.078 Uiso calc 0.846(6) A 1
H H332 -0.220096 0.292717 0.269771 0.078 Uiso calc 0.846(6) A 1
H H333 -0.227730 0.322244 0.223896 0.078 Uiso calc 0.154(6) A 2
H H334 -0.220917 0.297728 0.308001 0.078 Uiso calc 0.154(6) A 2
C C34 -0.3584(4) 0.34142(18) 0.2837(3) 0.0750(12) Uani d 1 . .
H H341 -0.384999 0.321324 0.328195 0.112 Uiso calc 1 . .
H H342 -0.398658 0.328149 0.236420 0.112 Uiso calc 1 . .
H H343 -0.372987 0.380847 0.289956 0.112 Uiso calc 1 . .
C C35A 0.1923(5) 0.3365(3) 0.5137(3) 0.0520(11) Uani d 0.683(5) B 1
H H351 0.256182 0.362739 0.512478 0.062 Uiso calc 0.683(5) B 1
H H352 0.174183 0.331603 0.568242 0.062 Uiso calc 0.683(5) B 1
C C36A 0.2283(3) 0.28175(18) 0.4817(3) 0.0561(11) Uani d 0.683(5) B 1
H H361 0.215317 0.282017 0.424886 0.067 Uiso calc 0.683(5) B 1
H H362 0.181177 0.252161 0.502419 0.067 Uiso calc 0.683(5) B 1
C C37A 0.3522(3) 0.2694(2) 0.5023(3) 0.0584(11) Uani d 0.683(5) B 1
H H371 0.368956 0.277667 0.557674 0.070 Uiso calc 0.683(5) B 1
H H372 0.366059 0.229671 0.494476 0.070 Uiso calc 0.683(5) B 1
C C38A 0.4320(5) 0.3023(3) 0.4547(4) 0.0740(14) Uani d 0.683(5) B 1
H H381 0.414469 0.295236 0.399770 0.111 Uiso calc 0.683(5) B 1
H H382 0.510245 0.291322 0.468471 0.111 Uiso calc 0.683(5) B 1
H H383 0.422915 0.341678 0.465264 0.111 Uiso calc 0.683(5) B 1
C C35B 0.1813(8) 0.3411(7) 0.5291(5) 0.0499(18) Uani d 0.317(5) B 2
H H353 0.180419 0.365466 0.574715 0.060 Uiso calc 0.317(5) B 2
H H354 0.155412 0.304566 0.546319 0.060 Uiso calc 0.317(5) B 2
C C36B 0.3053(7) 0.3336(4) 0.5138(6) 0.0556(13) Uani d 0.317(5) B 2
H H363 0.335371 0.368597 0.493995 0.067 Uiso calc 0.317(5) B 2
H H364 0.348202 0.324812 0.562901 0.067 Uiso calc 0.317(5) B 2
C C37B 0.3229(7) 0.2882(5) 0.4560(7) 0.0624(14) Uani d 0.317(5) B 2
H H373 0.268332 0.293180 0.411172 0.075 Uiso calc 0.317(5) B 2
H H374 0.306460 0.252346 0.480111 0.075 Uiso calc 0.317(5) B 2
C C38B 0.4416(9) 0.2867(6) 0.4277(9) 0.069(2) Uani d 0.317(5) B 2
H H384 0.455717 0.320455 0.398989 0.104 Uiso calc 0.317(5) B 2
H H385 0.449236 0.254724 0.393922 0.104 Uiso calc 0.317(5) B 2
H H386 0.496459 0.283802 0.472014 0.104 Uiso calc 0.317(5) B 2
C C39 -0.0139(2) 0.55226(11) 0.33912(15) 0.0341(6) Uani d 1 . .
H H391 -0.063498 0.582067 0.356541 0.041 Uiso calc 1 . .
H H392 0.036437 0.568497 0.301596 0.041 Uiso calc 1 . .
C C40 -0.0874(3) 0.50922(12) 0.29784(17) 0.0408(7) Uani d 1 . .
H H401 -0.136548 0.491785 0.335113 0.049 Uiso calc 1 . .
H H402 -0.038530 0.480228 0.277378 0.049 Uiso calc 1 . .
C C41 -0.1604(3) 0.53376(16) 0.2320(2) 0.0556(9) Uani d 1 . .
H H411 -0.204804 0.564561 0.252264 0.067 Uiso calc 1 . .
H H412 -0.110612 0.549153 0.193499 0.067 Uiso calc 1 . .
C C42 -0.2410(4) 0.4931(2) 0.1921(3) 0.0872(15) Uani d 1 . .
H H421 -0.197718 0.464150 0.167801 0.131 Uiso calc 1 . .
H H422 -0.288684 0.512244 0.152600 0.131 Uiso calc 1 . .
H H423 -0.288924 0.476569 0.230118 0.131 Uiso calc 1 . .
C C43 0.2440(2) 0.53863(12) 0.49912(17) 0.0366(6) Uani d 1 . .
H H431 0.296430 0.556690 0.464588 0.044 Uiso calc 1 . .
H H432 0.230664 0.564508 0.541729 0.044 Uiso calc 1 . .
C C44 0.3002(2) 0.48697(13) 0.53277(18) 0.0417(7) Uani d 1 . .
H H441 0.244056 0.465861 0.560869 0.050 Uiso calc 1 . .
H H442 0.324509 0.463603 0.490002 0.050 Uiso calc 1 . .
C C45 0.4017(3) 0.49905(16) 0.5872(2) 0.0636(10) Uani d 1 . .
H H451 0.377820 0.522706 0.629762 0.076 Uiso calc 1 . .
H H452 0.458541 0.519662 0.559023 0.076 Uiso calc 1 . .
C C46 0.4560(4) 0.44683(19) 0.6211(3) 0.0981(18) Uani d 1 . .
H H461 0.400622 0.426645 0.649966 0.147 Uiso calc 1 . .
H H462 0.521129 0.456675 0.655762 0.147 Uiso calc 1 . .
H H463 0.481311 0.423588 0.579210 0.147 Uiso calc 1 . .
O O8 -0.0246(2) 0.16675(10) 0.50888(14) 0.0595(7) Uani d 1 . .
H H8 -0.032(4) 0.2013(19) 0.528(3) 0.084(14) Uiso d 1 . .
C C47 -0.0545(3) 0.12520(15) 0.5618(2) 0.0549(9) Uani d 1 . .
H H471 -0.040073 0.088507 0.539589 0.066 Uiso calc 1 . .
H H472 -0.136335 0.127863 0.570249 0.066 Uiso calc 1 . .
C C48 0.0098(4) 0.13068(18) 0.6355(2) 0.0752(12) Uani d 1 . .
H H481 -0.010756 0.165217 0.660340 0.113 Uiso calc 1 . .
H H482 0.090894 0.130889 0.626875 0.113 Uiso calc 1 . .
H H483 -0.007377 0.099619 0.668940 0.113 Uiso calc 1 . .

loop_
_atom_site_aniso_label
_atom_site_aniso_U_11
_atom_site_aniso_U_22
_atom_site_aniso_U_33
_atom_site_aniso_U_12
_atom_site_aniso_U_13
_atom_site_aniso_U_23
Sn1 0.03794(11) 0.02823(10) 0.03422(10) 0.00428(8) 0.01800(8) 0.00162(7)
Sn2 0.02240(9) 0.02967(10) 0.02597(9) 0.00093(7) 0.00740(6) 0.00225(7)
O1 0.0458(12) 0.0420(12) 0.0398(11) 0.0046(9) 0.0260(9) -0.0031(9)
O2 0.117(2) 0.0470(13) 0.0948(19) 0.0125(14) 0.0868(18) 0.0092(13)
O3 0.0464(13) 0.0545(14) 0.0422(12) 0.0101(11) 0.0240(10) 0.0074(10)
O4 0.0293(9) 0.0298(9) 0.0285(9) -0.0024(7) 0.0102(7) -0.0004(7)
O5 0.0395(11) 0.0287(10) 0.0460(11) -0.0028(8) 0.0171(9) -0.0038(8)
O6 0.0283(10) 0.0646(14) 0.0419(12) 0.0000(9) 0.0122(9) -0.0002(11)
O7 0.0267(9) 0.0238(8) 0.0297(9) 0.0022(7) 0.0121(7) 0.0017(7)
N1 0.0319(12) 0.0415(13) 0.0315(12) 0.0047(10) 0.0104(9) 0.0013(10)
N2 0.0360(12) 0.0425(13) 0.0322(12) 0.0065(10) 0.0110(10) 0.0002(10)
N3 0.0277(11) 0.0430(13) 0.0371(12) -0.0018(10) 0.0099(9) 0.0032(10)
N4 0.0294(12) 0.0519(15) 0.0326(12) -0.0011(10) 0.0089(9) 0.0018(11)
C1 0.0348(14) 0.0470(17) 0.0294(14) 0.0086(13) 0.0121(11) 0.0071(12)
C2 0.0327(14) 0.0431(16) 0.0277(13) 0.0094(12) 0.0105(11) 0.0047(11)
C3 0.0462(17) 0.0426(17) 0.0451(17) 0.0056(14) 0.0238(14) 0.0059(13)
C4 0.0438(16) 0.0405(16) 0.0413(16) 0.0053(13) 0.0180(13) -0.0039(13)
C5 0.0302(13) 0.0425(16) 0.0270(13) 0.0063(11) 0.0079(10) 0.0000(11)
C6 0.0364(15) 0.0445(16) 0.0355(15) -0.0003(12) 0.0134(12) 0.0005(12)
C7 0.0372(15) 0.0418(16) 0.0348(15) 0.0017(12) 0.0130(12) -0.0048(12)
C8 0.0327(14) 0.0411(15) 0.0276(13) 0.0075(12) 0.0092(10) 0.0024(11)
C9 0.0327(14) 0.0401(15) 0.0245(12) 0.0025(11) 0.0046(10) 0.0043(11)
C10 0.0334(14) 0.0407(15) 0.0275(13) 0.0070(12) 0.0045(11) 0.0003(11)
C11 0.0314(13) 0.0490(17) 0.0246(13) 0.0082(12) 0.0089(10) 0.0057(11)
C12 0.0353(15) 0.0427(16) 0.0344(15) 0.0014(12) 0.0088(12) 0.0054(12)
C13 0.0429(16) 0.0367(15) 0.0340(15) 0.0050(12) 0.0100(12) 0.0006(12)
C14 0.0286(13) 0.0303(14) 0.0281(13) 0.0011(10) 0.0027(10) 0.0004(10)
C15 0.0235(12) 0.0332(13) 0.0282(12) -0.0014(10) 0.0049(10) 0.0046(10)
C16 0.0314(13) 0.0361(14) 0.0326(14) -0.0020(11) 0.0079(11) -0.0030(11)
C17 0.0290(13) 0.0386(15) 0.0391(15) -0.0074(11) 0.0077(11) 0.0001(12)
C18 0.0252(12) 0.0385(15) 0.0319(13) -0.0009(11) 0.0065(10) 0.0052(11)
C19 0.0329(14) 0.0369(15) 0.0328(14) 0.0008(11) 0.0101(11) -0.0012(11)
C20 0.0295(13) 0.0356(14) 0.0361(14) -0.0038(11) 0.0090(11) 0.0026(11)
C21 0.0251(13) 0.0464(16) 0.0352(14) -0.0003(12) 0.0082(11) 0.0027(12)
C22 0.0321(14) 0.0412(15) 0.0298(13) -0.0002(12) 0.0060(11) 0.0004(11)
C23 0.0284(13) 0.0419(15) 0.0320(14) -0.0010(11) 0.0026(11) 0.0068(12)
C24 0.0261(13) 0.0413(15) 0.0353(14) 0.0022(11) 0.0090(11) 0.0056(12)
C25 0.0324(14) 0.0448(16) 0.0338(14) 0.0005(12) 0.0077(11) -0.0002(12)
C26 0.0313(14) 0.0508(17) 0.0333(14) -0.0026(12) 0.0044(11) 0.0001(13)
C27 0.0492(17) 0.0429(16) 0.0339(15) 0.0047(13) 0.0108(13) -0.0043(12)
C28 0.0472(18) 0.0511(19) 0.0510(19) -0.0071(15) 0.0144(15) 0.0035(15)
C29 0.0358(16) 0.066(2) 0.0387(16) -0.0102(15) 0.0038(12) 0.0011(15)
C30 0.0418(17) 0.069(2) 0.0424(17) -0.0033(16) 0.0095(14) -0.0133(16)
C31 0.097(3) 0.052(2) 0.0355(17) 0.006(2) -0.0037(18) -0.0078(15)
C32A 0.066(3) 0.043(2) 0.0354(19) -0.0070(18) 0.0004(17) -0.0079(16)
C32B 0.064(5) 0.045(5) 0.034(5) -0.008(5) -0.001(5) -0.006(5)
C33 0.077(3) 0.049(2) 0.067(2) 0.0024(19) -0.014(2) -0.0099(18)
C34 0.082(3) 0.066(3) 0.074(3) 0.006(2) -0.023(2) -0.011(2)
C35A 0.0279(19) 0.040(2) 0.089(3) 0.0098(17) 0.006(2) 0.000(2)
C36A 0.0394(19) 0.047(2) 0.082(3) 0.0142(17) 0.0011(19) -0.007(2)
C37A 0.043(2) 0.059(2) 0.074(3) 0.0158(18) 0.0034(19) -0.009(2)
C38A 0.059(2) 0.078(3) 0.085(4) 0.015(2) 0.003(3) -0.002(3)
C35B 0.027(3) 0.035(3) 0.087(4) 0.009(3) 0.006(3) 0.000(3)
C36B 0.037(2) 0.048(3) 0.082(3) 0.012(2) 0.004(2) -0.003(2)
C37B 0.048(2) 0.059(3) 0.081(3) 0.016(2) 0.005(3) -0.005(3)
C38B 0.058(4) 0.065(4) 0.085(5) 0.020(4) 0.006(4) -0.009(4)
C39 0.0365(14) 0.0352(15) 0.0304(14) 0.0007(12) -0.0008(11) 0.0057(11)
C40 0.0456(17) 0.0414(16) 0.0350(15) -0.0039(13) -0.0025(12) -0.0002(12)
C41 0.059(2) 0.065(2) 0.0413(18) -0.0038(17) -0.0136(16) 0.0034(16)
C42 0.090(3) 0.102(4) 0.065(3) -0.020(3) -0.034(2) -0.004(3)
C43 0.0253(13) 0.0379(15) 0.0464(16) -0.0003(11) 0.0001(11) -0.0015(12)
C44 0.0316(14) 0.0448(17) 0.0478(17) 0.0073(12) -0.0052(12) -0.0026(13)
C45 0.048(2) 0.060(2) 0.080(3) 0.0170(17) -0.0227(18) -0.016(2)
C46 0.089(3) 0.079(3) 0.118(4) 0.034(3) -0.063(3) -0.017(3)
O8 0.0842(18) 0.0429(13) 0.0552(15) 0.0171(12) 0.0370(13) 0.0126(11)
C47 0.060(2) 0.054(2) 0.051(2) 0.0039(17) 0.0091(16) 0.0125(16)
C48 0.091(3) 0.073(3) 0.062(3) -0.001(2) 0.006(2) -0.010(2)

loop_
_atom_type_symbol
_atom_type_description
_atom_type_scat_dispersion_real
_atom_type_scat_dispersion_imag
_atom_type_scat_source
C C 0.0033 0.0016 'International Tables Vol C Tables 4.2.6.8 and 6.1.1.4'
H H 0.0000 0.0000 'International Tables Vol C Tables 4.2.6.8 and 6.1.1.4'
N N 0.0061 0.0033 'International Tables Vol C Tables 4.2.6.8 and 6.1.1.4'
O O 0.0106 0.0060 'International Tables Vol C Tables 4.2.6.8 and 6.1.1.4'
Sn Sn -0.6537 1.4246 'International Tables Vol C Tables 4.2.6.8 and 6.1.1.4'

loop_
_geom_angle_atom_site_label_1
_geom_angle_atom_site_label_2
_geom_angle_atom_site_label_3
_geom_angle_site_symmetry_1
_geom_angle_site_symmetry_3
_geom_angle
_geom_angle_publ_flag
O2 Sn1 O4 . . 170.96(8) y
O2 Sn1 O5 . . 140.62(7) y
O2 Sn1 O7 . . 91.70(8) y
O2 Sn1 C31 . . 85.24(14) y
O2 Sn1 C35A . . 84.4(2) y
O2 Sn1 C35B . . 91.4(3) y
O4 Sn1 O5 . . 48.40(6) y
O4 Sn1 O7 . . 79.26(6) y
O4 Sn1 C31 . . 98.12(12) y
O4 Sn1 C35A . . 99.5(2) y
O4 Sn1 C35B . . 91.8(3) y
O5 Sn1 O7 . . 127.63(6) y
O5 Sn1 C31 . . 77.16(12) y
O5 Sn1 C35A . . 81.2(2) y
O5 Sn1 C35B . . 78.9(5) y
O7 Sn1 C31 . . 114.14(11) y
O7 Sn1 C35A . . 114.02(18) y
O7 Sn1 C35B . . 108.7(4) y
C31 Sn1 C35A . . 130.91(17) y
C31 Sn1 C35B . . 137.1(4) y
O1 Sn2 O4 . 3_566 127.00(6) y
O1 Sn2 O7 . . 92.10(7) y
O1 Sn2 O7 . 3_566 168.16(7) y
O1 Sn2 C39 . . 85.96(10) y
O1 Sn2 C43 . . 86.21(10) y
O4 Sn2 O7 3_566 . 140.89(6) y
O4 Sn2 O7 3_566 3_566 64.84(5) y
O4 Sn2 C39 3_566 . 76.37(8) y
O4 Sn2 C43 3_566 . 79.00(9) y
O7 Sn2 O7 . 3_566 76.07(7) y
O7 Sn2 C39 . . 109.29(9) y
O7 Sn2 C39 3_566 . 97.91(9) y
O7 Sn2 C43 . . 108.14(9) y
O7 Sn2 C43 3_566 . 97.29(9) y
C39 Sn2 C43 . . 141.97(11) y
C1 O1 Sn2 . . 136.90(17) ?
C1 O2 Sn1 . . 140.2(2) ?
C11 O3 H3 . . 108(2) ?
C14 O4 Sn1 . . 112.01(15) ?
C14 O4 Sn2 . 3_566 152.71(15) ?
Sn1 O4 Sn2 . 3_566 94.90(6) y
C14 O5 Sn1 . . 77.29(14) ?
C24 O6 H6 . . 116(2) ?
Sn1 O7 Sn2 . . 135.02(8) y
Sn1 O7 Sn2 . 3_566 120.87(8) y
Sn2 O7 Sn2 . 3_566 103.93(7) y
N2 N1 C5 . . 113.1(2) ?
N1 N2 C8 . . 114.9(2) ?
N4 N3 C18 . . 112.7(2) ?
N3 N4 C21 . . 114.6(2) ?
O2 C1 O1 . . 123.7(2) ?
O2 C1 C2 . . 117.8(3) ?
O1 C1 C2 . . 118.6(2) ?
C7 C2 C3 . . 119.6(2) ?
C7 C2 C1 . . 120.2(3) ?
C3 C2 C1 . . 120.2(3) ?
C2 C3 C4 . . 120.1(3) ?
C2 C3 H31 . . 120.0 ?
C4 C3 H31 . . 120.0 ?
C5 C4 C3 . . 119.9(3) ?
C5 C4 H4 . . 120.1 ?
C3 C4 H4 . . 120.1 ?
C4 C5 C6 . . 120.4(2) ?
C4 C5 N1 . . 115.5(2) ?
C6 C5 N1 . . 124.0(2) ?
C7 C6 C5 . . 119.3(3) ?
C7 C6 H61 . . 120.4 ?
C5 C6 H61 . . 120.4 ?
C2 C7 C6 . . 120.7(3) ?
C2 C7 H7 . . 119.7 ?
C6 C7 H7 . . 119.7 ?
C13 C8 C9 . . 119.9(2) ?
C13 C8 N2 . . 115.1(2) ?
C9 C8 N2 . . 125.0(2) ?
C10 C9 C8 . . 120.6(3) ?
C10 C9 H9 . . 119.7 ?
C8 C9 H9 . . 119.7 ?
C9 C10 C11 . . 118.1(3) ?
C9 C10 C27 . . 121.5(3) ?
C11 C10 C27 . . 120.5(2) ?
O3 C11 C12 . . 115.7(3) ?
O3 C11 C10 . . 121.9(3) ?
C12 C11 C10 . . 122.4(2) ?
C13 C12 C11 . . 117.6(3) ?
C13 C12 C28 . . 121.9(3) ?
C11 C12 C28 . . 120.4(3) ?
C8 C13 C12 . . 121.3(3) ?
C8 C13 H13 . . 119.4 ?
C12 C13 H13 . . 119.4 ?
O5 C14 O4 . . 121.6(2) ?
O5 C14 C15 . . 121.5(2) ?
O4 C14 C15 . . 116.8(2) ?
C16 C15 C20 . . 119.6(2) ?
C16 C15 C14 . . 119.7(2) ?
C20 C15 C14 . . 120.6(2) ?
C15 C16 C17 . . 120.2(3) ?
C15 C16 H16 . . 119.9 ?
C17 C16 H16 . . 119.9 ?
C16 C17 C18 . . 119.6(3) ?
C16 C17 H17 . . 120.2 ?
C18 C17 H17 . . 120.2 ?
C17 C18 C19 . . 120.4(2) ?
C17 C18 N3 . . 116.4(2) ?
C19 C18 N3 . . 123.1(2) ?
C20 C19 C18 . . 119.4(3) ?
C20 C19 H19 . . 120.3 ?
C18 C19 H19 . . 120.3 ?
C19 C20 C15 . . 120.7(3) ?
C19 C20 H20 . . 119.6 ?
C15 C20 H20 . . 119.6 ?
C26 C21 C22 . . 120.0(2) ?
C26 C21 N4 . . 115.8(2) ?
C22 C21 N4 . . 124.1(2) ?
C23 C22 C21 . . 120.5(3) ?
C23 C22 H22 . . 119.7 ?
C21 C22 H22 . . 119.7 ?
C22 C23 C24 . . 118.2(2) ?
C22 C23 C29 . . 121.7(3) ?
C24 C23 C29 . . 120.0(2) ?
O6 C24 C25 . . 122.3(2) ?
O6 C24 C23 . . 115.4(2) ?
C25 C24 C23 . . 122.2(2) ?
C26 C25 C24 . . 117.9(3) ?
C26 C25 C30 . . 120.2(3) ?
C24 C25 C30 . . 121.8(2) ?
C21 C26 C25 . . 120.9(3) ?
C21 C26 H26 . . 119.5 ?
C25 C26 H26 . . 119.5 ?
C10 C27 H271 . . 109.5 ?
C10 C27 H272 . . 109.5 ?
H271 C27 H272 . . 109.5 ?
C10 C27 H273 . . 109.5 ?
H271 C27 H273 . . 109.5 ?
H272 C27 H273 . . 109.5 ?
C12 C28 H281 . . 109.5 ?
C12 C28 H282 . . 109.5 ?
H281 C28 H282 . . 109.5 ?
C12 C28 H283 . . 109.5 ?
H281 C28 H283 . . 109.5 ?
H282 C28 H283 . . 109.5 ?
C23 C29 H291 . . 109.5 ?
C23 C29 H292 . . 109.5 ?
H291 C29 H292 . . 109.5 ?
C23 C29 H293 . . 109.5 ?
H291 C29 H293 . . 109.5 ?
H292 C29 H293 . . 109.5 ?
C25 C30 H301 . . 109.5 ?
C25 C30 H302 . . 109.5 ?
H301 C30 H302 . . 109.5 ?
C25 C30 H303 . . 109.5 ?
H301 C30 H303 . . 109.5 ?
H302 C30 H303 . . 109.5 ?
C32A C31 Sn1 . . 118.7(2) ?
C32B C31 Sn1 . . 132.8(6) ?
C32A C31 H311 . . 107.6 ?
Sn1 C31 H311 . . 107.6 ?
C32A C31 H312 . . 107.6 ?
Sn1 C31 H312 . . 107.6 ?
H311 C31 H312 . . 107.1 ?
C32B C31 H313 . . 104.0 ?
Sn1 C31 H313 . . 104.0 ?
C32B C31 H314 . . 104.0 ?
Sn1 C31 H314 . . 104.0 ?
H313 C31 H314 . . 105.5 ?
C31 C32A C33 . . 113.1(3) ?
C31 C32A H321 . . 109.0 ?
C33 C32A H321 . . 109.0 ?
C31 C32A H322 . . 109.0 ?
C33 C32A H322 . . 109.0 ?
H321 C32A H322 . . 107.8 ?
C33 C32B C31 . . 112.9(5) ?
C33 C32B H323 . . 109.0 ?
C31 C32B H323 . . 109.0 ?
C33 C32B H324 . . 109.0 ?
C31 C32B H324 . . 109.0 ?
H323 C32B H324 . . 107.8 ?
C34 C33 C32B . . 134.2(8) ?
C34 C33 C32A . . 108.6(3) ?
C34 C33 H331 . . 110.0 ?
C32A C33 H331 . . 110.0 ?
C34 C33 H332 . . 110.0 ?
C32A C33 H332 . . 110.0 ?
H331 C33 H332 . . 108.4 ?
C34 C33 H333 . . 103.6 ?
C32B C33 H333 . . 103.6 ?
C34 C33 H334 . . 103.6 ?
C32B C33 H334 . . 103.6 ?
H333 C33 H334 . . 105.3 ?
C33 C34 H341 . . 109.5 ?
C33 C34 H342 . . 109.5 ?
H341 C34 H342 . . 109.5 ?
C33 C34 H343 . . 109.5 ?
H341 C34 H343 . . 109.5 ?
H342 C34 H343 . . 109.5 ?
C36A C35A Sn1 . . 112.9(3) ?
C36A C35A H351 . . 109.0 ?
Sn1 C35A H351 . . 109.0 ?
C36A C35A H352 . . 109.0 ?
Sn1 C35A H352 . . 109.0 ?
H351 C35A H352 . . 107.8 ?
C35A C36A C37A . . 112.1(4) ?
C35A C36A H361 . . 109.2 ?
C37A C36A H361 . . 109.2 ?
C35A C36A H362 . . 109.2 ?
C37A C36A H362 . . 109.2 ?
H361 C36A H362 . . 107.9 ?
C38A C37A C36A . . 113.0(5) ?
C38A C37A H371 . . 109.0 ?
C36A C37A H371 . . 109.0 ?
C38A C37A H372 . . 109.0 ?
C36A C37A H372 . . 109.0 ?
H371 C37A H372 . . 107.8 ?
C37A C38A H381 . . 109.5 ?
C37A C38A H382 . . 109.5 ?
H381 C38A H382 . . 109.5 ?
C37A C38A H383 . . 109.5 ?
H381 C38A H383 . . 109.5 ?
H382 C38A H383 . . 109.5 ?
C36B C35B Sn1 . . 127.6(7) ?
C36B C35B H353 . . 105.4 ?
Sn1 C35B H353 . . 105.4 ?
C36B C35B H354 . . 105.4 ?
Sn1 C35B H354 . . 105.4 ?
H353 C35B H354 . . 106.0 ?
C37B C36B C35B . . 111.9(5) ?
C37B C36B H363 . . 109.2 ?
C35B C36B H363 . . 109.2 ?
C37B C36B H364 . . 109.2 ?
C35B C36B H364 . . 109.2 ?
H363 C36B H364 . . 107.9 ?
C36B C37B C38B . . 113.5(6) ?
C36B C37B H373 . . 108.9 ?
C38B C37B H373 . . 108.9 ?
C36B C37B H374 . . 108.9 ?
C38B C37B H374 . . 108.9 ?
H373 C37B H374 . . 107.7 ?
C37B C38B H384 . . 109.5 ?
C37B C38B H385 . . 109.5 ?
H384 C38B H385 . . 109.5 ?
C37B C38B H386 . . 109.5 ?
H384 C38B H386 . . 109.5 ?
H385 C38B H386 . . 109.5 ?
C40 C39 Sn2 . . 115.66(19) ?
C40 C39 H391 . . 108.4 ?
Sn2 C39 H391 . . 108.4 ?
C40 C39 H392 . . 108.4 ?
Sn2 C39 H392 . . 108.4 ?
H391 C39 H392 . . 107.4 ?
C39 C40 C41 . . 111.9(3) ?
C39 C40 H401 . . 109.2 ?
C41 C40 H401 . . 109.2 ?
C39 C40 H402 . . 109.2 ?
C41 C40 H402 . . 109.2 ?
H401 C40 H402 . . 107.9 ?
C42 C41 C40 . . 114.0(3) ?
C42 C41 H411 . . 108.8 ?
C40 C41 H411 . . 108.8 ?
C42 C41 H412 . . 108.8 ?
C40 C41 H412 . . 108.8 ?
H411 C41 H412 . . 107.7 ?
C41 C42 H421 . . 109.5 ?
C41 C42 H422 . . 109.5 ?
H421 C42 H422 . . 109.5 ?
C41 C42 H423 . . 109.5 ?
H421 C42 H423 . . 109.5 ?
H422 C42 H423 . . 109.5 ?
C44 C43 Sn2 . . 113.95(19) ?
C44 C43 H431 . . 108.8 ?
Sn2 C43 H431 . . 108.8 ?
C44 C43 H432 . . 108.8 ?
Sn2 C43 H432 . . 108.8 ?
H431 C43 H432 . . 107.7 ?
C45 C44 C43 . . 113.2(3) ?
C45 C44 H441 . . 108.9 ?
C43 C44 H441 . . 108.9 ?
C45 C44 H442 . . 108.9 ?
C43 C44 H442 . . 108.9 ?
H441 C44 H442 . . 107.7 ?
C44 C45 C46 . . 112.4(3) ?
C44 C45 H451 . . 109.1 ?
C46 C45 H451 . . 109.1 ?
C44 C45 H452 . . 109.1 ?
C46 C45 H452 . . 109.1 ?
H451 C45 H452 . . 107.8 ?
C45 C46 H461 . . 109.5 ?
C45 C46 H462 . . 109.5 ?
H461 C46 H462 . . 109.5 ?
C45 C46 H463 . . 109.5 ?
H461 C46 H463 . . 109.5 ?
H462 C46 H463 . . 109.5 ?
C47 O8 H8 . . 113(3) ?
O8 C47 C48 . . 111.4(3) ?
O8 C47 H471 . . 109.3 ?
C48 C47 H471 . . 109.3 ?
O8 C47 H472 . . 109.3 ?
C48 C47 H472 . . 109.3 ?
H471 C47 H472 . . 108.0 ?
C47 C48 H481 . . 109.5 ?
C47 C48 H482 . . 109.5 ?
H481 C48 H482 . . 109.5 ?
C47 C48 H483 . . 109.5 ?
H481 C48 H483 . . 109.5 ?
H482 C48 H483 . . 109.5 ?

loop_
_geom_bond_atom_site_label_1
_geom_bond_atom_site_label_2
_geom_bond_site_symmetry_2
_geom_bond_distance
_geom_bond_publ_flag
Sn1 O2 . 2.227(2) y
Sn1 O4 . 2.1914(16) y
Sn1 O5 . 2.9442(18) y
Sn1 O7 . 2.0270(16) y
Sn1 C31 . 2.094(3) y
Sn1 C35A . 2.115(4) y
Sn1 C35B . 2.121(5) y
Sn2 O1 . 2.2736(18) y
Sn2 O4 3_566 2.7571(18) y
Sn2 O7 . 2.0418(16) y
Sn2 O7 3_566 2.1864(16) y
Sn2 C39 . 2.128(3) y
Sn2 C43 . 2.125(3) y
O1 C1 . 1.239(3) ?
O2 C1 . 1.237(4) ?
O3 C11 . 1.372(3) ?
O3 H3 . 0.85(4) ?
O4 C14 . 1.294(3) ?
O5 C14 . 1.243(3) ?
O6 C24 . 1.368(3) ?
O6 H6 . 0.93(4) ?
N1 N2 . 1.255(3) y
N1 C5 . 1.442(3) ?
N2 C8 . 1.428(3) ?
N3 N4 . 1.256(3) y
N3 C18 . 1.432(3) ?
N4 C21 . 1.421(3) ?
C1 C2 . 1.497(3) ?
C2 C7 . 1.385(4) ?
C2 C3 . 1.386(4) ?
C3 C4 . 1.391(4) ?
C3 H31 . 0.9500 ?
C4 C5 . 1.380(4) ?
C4 H4 . 0.9500 ?
C5 C6 . 1.390(4) ?
C6 C7 . 1.386(4) ?
C6 H61 . 0.9500 ?
C7 H7 . 0.9500 ?
C8 C13 . 1.389(4) ?
C8 C9 . 1.391(4) ?
C9 C10 . 1.389(4) ?
C9 H9 . 0.9500 ?
C10 C11 . 1.404(4) ?
C10 C27 . 1.504(4) ?
C11 C12 . 1.395(4) ?
C12 C13 . 1.391(4) ?
C12 C28 . 1.508(4) ?
C13 H13 . 0.9500 ?
C14 C15 . 1.491(3) ?
C15 C16 . 1.386(4) ?
C15 C20 . 1.393(4) ?
C16 C17 . 1.390(4) ?
C16 H16 . 0.9500 ?
C17 C18 . 1.392(4) ?
C17 H17 . 0.9500 ?
C18 C19 . 1.393(4) ?
C19 C20 . 1.379(4) ?
C19 H19 . 0.9500 ?
C20 H20 . 0.9500 ?
C21 C26 . 1.389(4) ?
C21 C22 . 1.397(4) ?
C22 C23 . 1.383(4) ?
C22 H22 . 0.9500 ?
C23 C24 . 1.404(4) ?
C23 C29 . 1.498(4) ?
C24 C25 . 1.392(4) ?
C25 C26 . 1.392(4) ?
C25 C30 . 1.511(4) ?
C26 H26 . 0.9500 ?
C27 H271 . 0.9800 ?
C27 H272 . 0.9800 ?
C27 H273 . 0.9800 ?
C28 H281 . 0.9800 ?
C28 H282 . 0.9800 ?
C28 H283 . 0.9800 ?
C29 H291 . 0.9800 ?
C29 H292 . 0.9800 ?
C29 H293 . 0.9800 ?
C30 H301 . 0.9800 ?
C30 H302 . 0.9800 ?
C30 H303 . 0.9800 ?
C31 C32A . 1.494(4) ?
C31 C32B . 1.515(5) ?
C31 H311 . 0.9900 ?
C31 H312 . 0.9900 ?
C31 H313 . 0.9900 ?
C31 H314 . 0.9900 ?
C32A C33 . 1.531(3) ?
C32A H321 . 0.9900 ?
C32A H322 . 0.9900 ?
C32B C33 . 1.514(5) ?
C32B H323 . 0.9900 ?
C32B H324 . 0.9900 ?
C33 C34 . 1.484(6) ?
C33 H331 . 0.9900 ?
C33 H332 . 0.9900 ?
C33 H333 . 0.9900 ?
C33 H334 . 0.9900 ?
C34 H341 . 0.9800 ?
C34 H342 . 0.9800 ?
C34 H343 . 0.9800 ?
C35A C36A . 1.512(4) ?
C35A H351 . 0.9900 ?
C35A H352 . 0.9900 ?
C36A C37A . 1.519(4) ?
C36A H361 . 0.9900 ?
C36A H362 . 0.9900 ?
C37A C38A . 1.518(4) ?
C37A H371 . 0.9900 ?
C37A H372 . 0.9900 ?
C38A H381 . 0.9800 ?
C38A H382 . 0.9800 ?
C38A H383 . 0.9800 ?
C35B C36B . 1.518(5) ?
C35B H353 . 0.9900 ?
C35B H354 . 0.9900 ?
C36B C37B . 1.513(4) ?
C36B H363 . 0.9900 ?
C36B H364 . 0.9900 ?
C37B C38B . 1.515(4) ?
C37B H373 . 0.9900 ?
C37B H374 . 0.9900 ?
C38B H384 . 0.9800 ?
C38B H385 . 0.9800 ?
C38B H386 . 0.9800 ?
C39 C40 . 1.513(4) ?
C39 H391 . 0.9900 ?
C39 H392 . 0.9900 ?
C40 C41 . 1.514(4) ?
C40 H401 . 0.9900 ?
C40 H402 . 0.9900 ?
C41 C42 . 1.513(5) ?
C41 H411 . 0.9900 ?
C41 H412 . 0.9900 ?
C42 H421 . 0.9800 ?
C42 H422 . 0.9800 ?
C42 H423 . 0.9800 ?
C43 C44 . 1.521(4) ?
C43 H431 . 0.9900 ?
C43 H432 . 0.9900 ?
C44 C45 . 1.514(4) ?
C44 H441 . 0.9900 ?
C44 H442 . 0.9900 ?
C45 C46 . 1.524(5) ?
C45 H451 . 0.9900 ?
C45 H452 . 0.9900 ?
C46 H461 . 0.9800 ?
C46 H462 . 0.9800 ?
C46 H463 . 0.9800 ?
O8 C47 . 1.423(4) ?
O8 H8 . 0.91(5) ?
C47 C48 . 1.457(5) ?
C47 H471 . 0.9900 ?
C47 H472 . 0.9900 ?
C48 H481 . 0.9800 ?
C48 H482 . 0.9800 ?
C48 H483 . 0.9800 ?

loop_
_geom_hbond_atom_site_label_D
_geom_hbond_atom_site_label_H
_geom_hbond_atom_site_label_A
_geom_hbond_site_symmetry_A
_geom_hbond_distance_DH
_geom_hbond_distance_HA
_geom_hbond_distance_DA
_geom_hbond_angle_DHA
_geom_hbond_publ_flag
O3 H3 O6 1_754 0.85(4) 2.05(4) 2.801(3) 146(3) yes
O6 H6 O8 4_466 0.93(4) 1.71(4) 2.599(3) 159(4) yes
O8 H8 O5 . 0.91(5) 1.82(5) 2.663(3) 154(4) yes

loop_
_geom_torsion_atom_site_label_1
_geom_torsion_atom_site_label_2
_geom_torsion_atom_site_label_3
_geom_torsion_atom_site_label_4
_geom_torsion_site_symmetry_1
_geom_torsion_site_symmetry_2
_geom_torsion_site_symmetry_3
_geom_torsion_site_symmetry_4
_geom_torsion
_geom_torsion_publ_flag
C5 N1 N2 C8 . . . . 177.9(2) ?
C18 N3 N4 C21 . . . . 174.0(2) ?
Sn1 O2 C1 O1 . . . . 6.9(7) ?
Sn1 O2 C1 C2 . . . . -173.7(3) ?
Sn2 O1 C1 O2 . . . . -0.4(5) ?
Sn2 O1 C1 C2 . . . . -179.79(19) ?
O2 C1 C2 C7 . . . . -170.1(3) ?
O1 C1 C2 C7 . . . . 9.3(4) ?
O2 C1 C2 C3 . . . . 10.8(5) ?
O1 C1 C2 C3 . . . . -169.8(3) ?
C7 C2 C3 C4 . . . . -1.0(5) ?
C1 C2 C3 C4 . . . . 178.0(3) ?
C2 C3 C4 C5 . . . . 1.1(5) ?
C3 C4 C5 C6 . . . . 0.6(5) ?
C3 C4 C5 N1 . . . . 178.3(3) ?
N2 N1 C5 C4 . . . . 178.4(3) ?
N2 N1 C5 C6 . . . . -4.0(4) ?
C4 C5 C6 C7 . . . . -2.2(4) ?
N1 C5 C6 C7 . . . . -179.7(3) ?
C3 C2 C7 C6 . . . . -0.6(4) ?
C1 C2 C7 C6 . . . . -179.7(3) ?
C5 C6 C7 C2 . . . . 2.2(4) ?
N1 N2 C8 C13 . . . . -172.6(2) ?
N1 N2 C8 C9 . . . . 5.7(4) ?
C13 C8 C9 C10 . . . . 1.4(4) ?
N2 C8 C9 C10 . . . . -176.8(3) ?
C8 C9 C10 C11 . . . . -0.1(4) ?
C8 C9 C10 C27 . . . . 178.9(3) ?
C9 C10 C11 O3 . . . . -179.2(2) ?
C27 C10 C11 O3 . . . . 1.8(4) ?
C9 C10 C11 C12 . . . . -0.1(4) ?
C27 C10 C11 C12 . . . . -179.1(3) ?
O3 C11 C12 C13 . . . . 178.2(3) ?
C10 C11 C12 C13 . . . . -1.0(4) ?
O3 C11 C12 C28 . . . . -4.3(4) ?
C10 C11 C12 C28 . . . . 176.6(3) ?
C9 C8 C13 C12 . . . . -2.5(4) ?
N2 C8 C13 C12 . . . . 175.8(3) ?
C11 C12 C13 C8 . . . . 2.3(4) ?
C28 C12 C13 C8 . . . . -175.2(3) ?
Sn1 O5 C14 O4 . . . . -7.2(2) ?
Sn1 O5 C14 C15 . . . . 169.3(2) ?
Sn1 O4 C14 O5 . . . . 10.2(3) ?
Sn2 O4 C14 O5 3_566 . . . -179.9(2) ?
Sn1 O4 C14 C15 . . . . -166.49(17) ?
Sn2 O4 C14 C15 3_566 . . . 3.5(5) ?
O5 C14 C15 C16 . . . . -20.6(4) ?
O4 C14 C15 C16 . . . . 156.1(2) ?
O5 C14 C15 C20 . . . . 162.7(3) ?
O4 C14 C15 C20 . . . . -20.6(4) ?
C20 C15 C16 C17 . . . . 3.3(4) ?
C14 C15 C16 C17 . . . . -173.4(2) ?
C15 C16 C17 C18 . . . . -2.3(4) ?
C16 C17 C18 C19 . . . . -0.5(4) ?
C16 C17 C18 N3 . . . . 176.2(2) ?
N4 N3 C18 C17 . . . . 164.6(2) ?
N4 N3 C18 C19 . . . . -18.8(4) ?
C17 C18 C19 C20 . . . . 2.2(4) ?
N3 C18 C19 C20 . . . . -174.3(3) ?
C18 C19 C20 C15 . . . . -1.2(4) ?
C16 C15 C20 C19 . . . . -1.6(4) ?
C14 C15 C20 C19 . . . . 175.1(2) ?
N3 N4 C21 C26 . . . . 168.2(3) ?
N3 N4 C21 C22 . . . . -15.6(4) ?
C26 C21 C22 C23 . . . . -1.6(4) ?
N4 C21 C22 C23 . . . . -177.7(3) ?
C21 C22 C23 C24 . . . . -2.0(4) ?
C21 C22 C23 C29 . . . . 175.9(3) ?
C22 C23 C24 O6 . . . . -178.1(2) ?
C29 C23 C24 O6 . . . . 3.9(4) ?
C22 C23 C24 C25 . . . . 4.3(4) ?
C29 C23 C24 C25 . . . . -173.6(3) ?
O6 C24 C25 C26 . . . . 179.7(3) ?
C23 C24 C25 C26 . . . . -2.9(4) ?
O6 C24 C25 C30 . . . . -1.9(5) ?
C23 C24 C25 C30 . . . . 175.5(3) ?
C22 C21 C26 C25 . . . . 3.1(4) ?
N4 C21 C26 C25 . . . . 179.4(3) ?
C24 C25 C26 C21 . . . . -0.9(4) ?
C30 C25 C26 C21 . . . . -179.3(3) ?
Sn1 C31 C32A C33 . . . . 172.7(3) ?
Sn1 C31 C32B C33 . . . . -141.5(7) ?
C31 C32B C33 C34 . . . . 120.3(10) ?
C31 C32A C33 C34 . . . . 175.5(3) ?
Sn1 C35A C36A C37A . . . . 156.1(4) ?
C35A C36A C37A C38A . . . . -75.5(7) ?
Sn1 C35B C36B C37B . . . . -67.6(15) ?
C35B C36B C37B C38B . . . . 169.0(12) ?
Sn2 C39 C40 C41 . . . . 177.4(2) ?
C39 C40 C41 C42 . . . . -176.2(3) ?
Sn2 C43 C44 C45 . . . . -171.4(2) ?
C43 C44 C45 C46 . . . . 179.3(4) ?
